data_2014074
loop_
_publ_author_name
'Choi, Chan Soo'
'Venkatraman, Ramaiyer'
'Kim, Eun Hee'
'Hwang, Hae Sook'
'Kang, Sung Kwon'

_publ_section_title
;
 Cocrystallization of melaminium levulinate monohydrate
;
_journal_issue 4
_journal_name_full 'Acta Crystallographica Section C'
_journal_page_first o295
_journal_page_last o296
_journal_paper_doi 10.1107/S0108270104005207
_journal_volume 60
_journal_year 2004
_chemical_formula_iupac 'C3 H7 N6 1+, C5 H7 O3 1-, H2 O'
_chemical_formula_moiety 'C3 H7 N6 1+, C5 H7 O3 1-, H2 O'
_chemical_formula_sum 'C8 H16 N6 O4'
_chemical_formula_weight 260.27
_space_group_IT_number 14
_symmetry_cell_setting monoclinic
_symmetry_space_group_name_Hall '-P 2ybc'
_symmetry_space_group_name_H-M 'P 1 21/c 1'
_audit_creation_method 'WinGX routine CIF_UPDATE'
_cell_angle_alpha 90
_cell_angle_beta 95.85(3)
_cell_angle_gamma 90
_cell_formula_units_Z 4
_cell_length_a 10.538(2)
_cell_length_b 16.214(3)
_cell_length_c 7.1988(14)
_cell_measurement_reflns_used 23
_cell_measurement_temperature 293(2)
_cell_measurement_theta_max 13.93
_cell_measurement_theta_min 11.32
_cell_volume 1223.6(4)
_computing_cell_refinement 'CAD-4 Express'
_computing_data_collection 'CAD-4 Express (Enraf--Nonius, 1994)'
_computing_data_reduction 'XCAD4 (Harms & Wocadlo, 1995)'
_computing_molecular_graphics 'Ortep-3 for Windows (Farrugia, 1997)'
_computing_publication_material 'WinGX (Farrugia, 1999)'
_computing_structure_refinement 'SHELXL97 (Sheldrick, 1997)'
_computing_structure_solution 'SHELXS97 (Sheldrick, 1997)'
_diffrn_measured_fraction_theta_full 0.998
_diffrn_measured_fraction_theta_max 0.998
_diffrn_measurement_device_type 'Enraf--Nonius CAD-4'
_diffrn_measurement_method 'Non-profiled \w/2\q scans'
_diffrn_radiation_type MoK\a
_diffrn_radiation_wavelength 0.71073
_diffrn_reflns_av_R_equivalents 0.0304
_diffrn_reflns_limit_h_max 13
_diffrn_reflns_limit_h_min -13
_diffrn_reflns_limit_k_max 21
_diffrn_reflns_limit_k_min -21
_diffrn_reflns_limit_l_max 9
_diffrn_reflns_limit_l_min 0
_diffrn_reflns_number 5931
_diffrn_reflns_theta_full 27.5
_diffrn_reflns_theta_max 27.5
_diffrn_reflns_theta_min 2.31
_diffrn_standards_decay_% 1
_diffrn_standards_interval_count 400
_diffrn_standards_number 3
_exptl_absorpt_coefficient_mu 0.114
_exptl_absorpt_correction_type none
_exptl_crystal_colour colorless
_exptl_crystal_density_diffrn 1.413
_exptl_crystal_density_method 'not measured'
_exptl_crystal_description block
_exptl_crystal_F_000 552
_exptl_crystal_size_max 0.46
_exptl_crystal_size_mid 0.43
_exptl_crystal_size_min 0.36
_refine_diff_density_max 0.279
_refine_diff_density_min -0.188
_refine_ls_extinction_method none
_refine_ls_goodness_of_fit_ref 1.023
_refine_ls_hydrogen_treatment mixed
_refine_ls_matrix_type full
_refine_ls_number_parameters 175
_refine_ls_number_reflns 2806
_refine_ls_number_restraints 0
_refine_ls_restrained_S_all 1.023
_refine_ls_R_factor_gt 0.048
_refine_ls_shift/su_max <0.001
_refine_ls_structure_factor_coef Fsqd
_refine_ls_weighting_details 'calc w=1/[\s^2^(Fo^2^)+(0.0639P)^2^+0.3261P] where P=(Fo^2^+2Fc^2^)/3'
_refine_ls_weighting_scheme calc
_refine_ls_wR_factor_ref 0.1374
_reflns_number_gt 1899
_reflns_number_total 2806
_reflns_threshold_expression I>2\s(I)
_cod_data_source_file sq1149.cif
_cod_data_source_block I
_cod_depositor_comments
;
The following automatic conversions were performed:
'_symmetry_cell_setting' value 'Monoclinic' changed to 'monoclinic'
according to '/home/saulius/struct/CIF-dictionaries/cif_core.dic'
dictionary named 'cif_core.dic' version 2.4.1 from 2010-06-29.

Automatic conversion script
Id: cif_fix_enum 1527 2010-12-29 10:47:43Z saulius 

The following automatic conversions were performed:

'_symmetry_cell_setting' value 'Monoclinic' changed to 'monoclinic'
according to /home/saulius/struct/CIF-dictionaries/cif_core.dic
dictionary named 'cif_core.dic' version 2.4.1 from 2010-06-29.

Automatic conversion script
Id: cif_fix_values 1715 2011-07-08 13:25:40Z adriana 
;
_cod_original_sg_symbol_H-M 'P 21/c'
_cod_database_code 2014074
_cod_database_fobs_code 2014074

loop_
_symmetry_equiv_pos_as_xyz
'x, y, z'
'-x, y+1/2, -z+1/2'
'-x, -y, -z'
'x, -y-1/2, z-1/2'

loop_
_atom_site_label
_atom_site_fract_x
_atom_site_fract_y
_atom_site_fract_z
_atom_site_U_iso_or_equiv
_atom_site_adp_type
_atom_site_calc_flag
_atom_site_refinement_flags
_atom_site_occupancy
_atom_site_disorder_assembly
_atom_site_disorder_group
_atom_site_type_symbol
O1 0.08998(12) 0.85856(8) 0.2432(2) 0.0446(4) Uani d . 1 . . O
O2 0.21430(13) 0.96730(9) 0.2963(3) 0.0629(5) Uani d . 1 . . O
O3 0.54437(13) 0.75146(9) 0.4039(3) 0.0652(5) Uani d . 1 . . O
N1 0.21102(14) 0.58793(10) 0.3006(2) 0.0420(4) Uani d . 1 . . N
N2 0.10962(14) 0.46023(10) 0.3375(2) 0.0383(4) Uani d . 1 . . N
H2 0.044(2) 0.4266(14) 0.312(3) 0.054(6) Uiso d . 1 . . H
N3 0.32997(14) 0.46890(9) 0.4192(2) 0.0393(4) Uani d . 1 . . N
N4 -0.00394(15) 0.57231(10) 0.2184(3) 0.0498(5) Uani d . 1 . . N
H4NA -0.0096 0.6232 0.1847 0.06 Uiso calc R 1 . . H
H4NB -0.0708 0.5416 0.2088 0.06 Uiso calc R 1 . . H
N5 0.22286(15) 0.34767(10) 0.4542(3) 0.0491(5) Uani d . 1 . . N
H5NA 0.2933 0.3242 0.4955 0.059 Uiso calc R 1 . . H
H5NB 0.1529 0.32 0.4449 0.059 Uiso calc R 1 . . H
N6 0.42457(15) 0.59376(11) 0.3864(3) 0.0493(5) Uani d . 1 . . N
H6NA 0.4226 0.6449 0.3549 0.059 Uiso calc R 1 . . H
H6NB 0.4955 0.5713 0.4295 0.059 Uiso calc R 1 . . H
C1 0.10664(16) 0.54157(11) 0.2846(3) 0.0371(4) Uani d . 1 . . C
C2 0.22207(16) 0.42632(11) 0.4048(3) 0.0364(4) Uani d . 1 . . C
C3 0.31790(16) 0.54923(12) 0.3685(3) 0.0383(4) Uani d . 1 . . C
C4 0.19804(17) 0.89259(11) 0.2881(3) 0.0380(4) Uani d . 1 . . C
C5 0.31025(17) 0.83492(12) 0.3312(3) 0.0451(5) Uani d . 1 . . C
H5A 0.291 0.7969 0.4286 0.054 Uiso calc R 1 . . H
H5B 0.3216 0.8027 0.2206 0.054 Uiso calc R 1 . . H
C6 0.43350(17) 0.87891(12) 0.3933(3) 0.0408(5) Uani d . 1 . . C
H6A 0.452 0.9168 0.2954 0.049 Uiso calc R 1 . . H
H6B 0.4211 0.9115 0.503 0.049 Uiso calc R 1 . . H
C7 0.54735(17) 0.82440(11) 0.4384(3) 0.0397(5) Uani d . 1 . . C
C8 0.66599(19) 0.86456(13) 0.5261(3) 0.0528(6) Uani d . 1 . . C
H8A 0.7318 0.8238 0.5496 0.079 Uiso calc R 1 . . H
H8B 0.6493 0.8898 0.6418 0.079 Uiso calc R 1 . . H
H8C 0.6932 0.9059 0.4435 0.079 Uiso calc R 1 . . H
O1W -0.00947(14) 0.73341(10) 0.0286(3) 0.0490(4) Uani d . 1 . . O
H1W 0.044(3) 0.7687(18) 0.081(4) 0.076(9) Uiso d . 1 . . H
H2W 0.025(3) 0.7124(19) -0.062(5) 0.084(10) Uiso d . 1 . . H

loop_
_atom_site_aniso_label
_atom_site_aniso_U_11
_atom_site_aniso_U_22
_atom_site_aniso_U_33
_atom_site_aniso_U_12
_atom_site_aniso_U_13
_atom_site_aniso_U_23
O1 0.0296(7) 0.0375(7) 0.0647(9) 0.0007(5) -0.0051(6) -0.0016(7)
O2 0.0366(8) 0.0325(8) 0.1163(15) 0.0012(6) -0.0087(9) 0.0025(8)
O3 0.0367(7) 0.0356(8) 0.1187(15) 0.0026(6) -0.0143(9) -0.0072(9)
N1 0.0329(8) 0.0350(8) 0.0567(11) -0.0048(6) -0.0017(7) 0.0028(7)
N2 0.0254(7) 0.0334(8) 0.0546(10) -0.0045(6) -0.0030(7) 0.0015(7)
N3 0.0266(7) 0.0369(8) 0.0535(10) -0.0039(6) -0.0008(7) -0.0014(7)
N4 0.0322(8) 0.0359(9) 0.0784(13) -0.0024(6) -0.0081(8) 0.0102(9)
N5 0.0274(8) 0.0345(8) 0.0827(13) -0.0014(6) -0.0076(8) 0.0066(9)
N6 0.0334(8) 0.0406(9) 0.0719(13) -0.0113(7) -0.0046(8) 0.0054(8)
C1 0.0315(9) 0.0344(9) 0.0443(11) -0.0017(7) -0.0014(8) 0.0000(8)
C2 0.0287(8) 0.0342(9) 0.0456(11) -0.0014(7) 0.0001(8) -0.0029(8)
C3 0.0306(9) 0.0392(10) 0.0446(11) -0.0059(7) 0.0020(8) -0.0035(8)
C4 0.0306(9) 0.0340(10) 0.0487(12) 0.0016(7) -0.0001(8) 0.0028(8)
C5 0.0302(9) 0.0340(10) 0.0692(14) 0.0019(7) -0.0040(9) 0.0021(9)
C6 0.0336(9) 0.0360(10) 0.0511(12) 0.0032(7) -0.0034(8) -0.0014(9)
C7 0.0297(9) 0.0352(10) 0.0530(13) -0.0011(7) -0.0019(8) 0.0018(9)
C8 0.0380(11) 0.0482(12) 0.0691(15) -0.0040(9) -0.0104(10) -0.0005(11)
O1W 0.0401(8) 0.0422(9) 0.0637(11) 0.0027(6) 0.0002(7) -0.0095(7)

loop_
_atom_type_symbol
_atom_type_description
_atom_type_scat_dispersion_real
_atom_type_scat_dispersion_imag
_atom_type_scat_source
C C 0.0033 0.0016 'International Tables Vol C Tables 4.2.6.8 and 6.1.1.4'
H H 0 0 'International Tables Vol C Tables 4.2.6.8 and 6.1.1.4'
N N 0.0061 0.0033 'International Tables Vol C Tables 4.2.6.8 and 6.1.1.4'
O O 0.0106 0.006 'International Tables Vol C Tables 4.2.6.8 and 6.1.1.4'

loop_
_geom_angle_atom_site_label_1
_geom_angle_atom_site_label_2
_geom_angle_atom_site_label_3
_geom_angle
_geom_angle_publ_flag
C1 N1 C3 115.18(16) y
C2 N2 C1 119.03(15) y
C2 N2 H2 117.6(15) ?
C1 N2 H2 122.6(15) ?
C2 N3 C3 115.05(15) y
C1 N4 H4NA 120 ?
C1 N4 H4NB 120 ?
H4NA N4 H4NB 120 ?
C2 N5 H5NA 120 ?
C2 N5 H5NB 120 ?
H5NA N5 H5NB 120 ?
C3 N6 H6NA 120 ?
C3 N6 H6NB 120 ?
H6NA N6 H6NB 120 ?
N4 C1 N1 120.93(17) ?
N4 C1 N2 117.41(16) ?
N1 C1 N2 121.66(16) y
N5 C2 N3 119.94(16) ?
N5 C2 N2 118.02(16) ?
N3 C2 N2 122.03(17) y
N6 C3 N1 116.90(17) ?
N6 C3 N3 116.09(17) ?
N1 C3 N3 127.00(16) y
O2 C4 O1 123.83(17) y
O2 C4 C5 119.90(16) y
O1 C4 C5 116.27(16) y
C6 C5 C4 113.53(16) ?
C6 C5 H5A 108.9 ?
C4 C5 H5A 108.9 ?
C6 C5 H5B 108.9 ?
C4 C5 H5B 108.9 ?
H5A C5 H5B 107.7 ?
C7 C6 C5 115.54(16) ?
C7 C6 H6A 108.4 ?
C5 C6 H6A 108.4 ?
C7 C6 H6B 108.4 ?
C5 C6 H6B 108.4 ?
H6A C6 H6B 107.5 ?
O3 C7 C8 121.16(17) ?
O3 C7 C6 121.95(16) ?
C8 C7 C6 116.88(17) ?
C7 C8 H8A 109.5 ?
C7 C8 H8B 109.5 ?
H8A C8 H8B 109.5 ?
C7 C8 H8C 109.5 ?
H8A C8 H8C 109.5 ?
H8B C8 H8C 109.5 ?
H1W O1W H2W 107(3) ?

loop_
_geom_bond_atom_site_label_1
_geom_bond_atom_site_label_2
_geom_bond_site_symmetry_2
_geom_bond_distance
_geom_bond_publ_flag
O1 C4 . 1.277(2) y
O2 C4 . 1.224(2) y
O3 C7 . 1.208(2) y
N1 C1 . 1.328(2) y
N1 C3 . 1.337(2) y
N2 C2 . 1.351(2) y
N2 C1 . 1.372(2) y
N2 H2 . 0.89(2) n
N3 C2 . 1.325(2) y
N3 C3 . 1.355(2) y
N4 C1 . 1.312(2) y
N4 H4NA . 0.86 ?
N4 H4NB . 0.86 ?
N5 C2 . 1.324(2) ?
N5 H5NA . 0.86 ?
N5 H5NB . 0.86 ?
N6 C3 . 1.331(2) ?
N6 H6NA . 0.86 ?
N6 H6NB . 0.86 ?
C4 C5 . 1.515(2) y
C5 C6 . 1.509(3) ?
C5 H5A . 0.97 ?
C5 H5B . 0.97 ?
C6 C7 . 1.499(3) ?
C6 H6A . 0.97 ?
C6 H6B . 0.97 ?
C7 C8 . 1.492(3) ?
C8 H8A . 0.96 ?
C8 H8B . 0.96 ?
C8 H8C . 0.96 ?
O1W H1W . 0.86(3) ?
O1W H2W . 0.85(3) ?

loop_
_geom_hbond_atom_site_label_D
_geom_hbond_atom_site_label_H
_geom_hbond_atom_site_label_A
_geom_hbond_site_symmetry_A
_geom_hbond_distance_DH
_geom_hbond_distance_HA
_geom_hbond_distance_DA
_geom_hbond_angle_DHA
N2 H2 O1 2_545 0.89(2) 1.80(2) 2.689(2) 179(2)
O1W H1W O1 . 0.86(3) 1.90(3) 2.697(2) 154(3)
O1W H2W O1 4_575 0.85(3) 1.99(3) 2.825(2) 168(3)

loop_
_geom_torsion_atom_site_label_1
_geom_torsion_atom_site_label_2
_geom_torsion_atom_site_label_3
_geom_torsion_atom_site_label_4
_geom_torsion
C3 N1 C1 N4 -179.5(2)
C3 N1 C1 N2 1.0(3)
C2 N2 C1 N4 179.46(18)
C2 N2 C1 N1 -1.0(3)
C3 N3 C2 N5 -178.75(19)
C3 N3 C2 N2 2.5(3)
C1 N2 C2 N5 -179.69(19)
C1 N2 C2 N3 -0.9(3)
C1 N1 C3 N6 179.95(18)
C1 N1 C3 N3 0.8(3)
C2 N3 C3 N6 178.32(18)
C2 N3 C3 N1 -2.5(3)
O2 C4 C5 C6 3.6(3)
O1 C4 C5 C6 -176.85(19)
C4 C5 C6 C7 179.74(19)
C5 C6 C7 O3 9.4(3)
C5 C6 C7 C8 -171.4(2)

loop_
_cod_related_entry_id
_cod_related_entry_database
_cod_related_entry_code
1 ChemSpider 21107573
